data_1544636
loop_
_publ_author_name
'Jinnouchi, S.'
'Yoshiasa, A.'
'Sugiyama, K.'
'Shimura, R.'
'Arima, H.'
'Momma, K.'
'Miyawaki, R.'

_publ_section_title
;
 Crystal structure refinements of legrandite, adamite, and paradamite: The
 complex structure and characteristic hydrogen bonding network of
 legrandite
;
_journal_name_full 'Journal of Mineralogical and Petrological Sciences'
_journal_page_first 35
_journal_page_last 43
_journal_volume 111
_journal_year 2016
_chemical_formula_sum 'As H O5 Zn2'
_chemical_name_common Zn2AsO4(OH)
_chemical_name_mineral Adamite
_space_group_IT_number 58
_space_group_name_H-M_alt 'P n n m'
_symmetry_space_group_name_Hall '-P 2 2n'
_symmetry_space_group_name_H-M 'P n n m'
_cell_angle_alpha 90
_cell_angle_beta 90
_cell_angle_gamma 90
_cell_formula_units_Z 4
_cell_length_a 8.3428(11)
_cell_length_b 8.566(1)
_cell_length_c 6.0769(8)
_cell_volume 434.28(10)
_cod_data_source_file adamite.cif
_cod_data_source_block adamite
_cod_original_formula_sum 'Zn2 As H O5'
_cod_database_code 1544636
_database_code_amcsd 0020670
_exptl_crystal_density_diffrn 4.385

loop_
_space_group_symop_operation_xyz
'x, y, z'
'-x, -y, -z'
'-x, -y, z'
'x, y, -z'
'-x+1/2, y+1/2, -z+1/2'
'x+1/2, -y+1/2, z+1/2'
'x+1/2, -y+1/2, -z+1/2'
'-x+1/2, y+1/2, z+1/2'

loop_
_atom_site_label
_atom_site_occupancy
_atom_site_fract_x
_atom_site_fract_y
_atom_site_fract_z
_atom_site_adp_type
_atom_site_U_iso_or_equiv
_atom_site_type_symbol
As1 1.0 0.25063(7) 0.24389(8) 0.500000 Uiso 0.007733 As
Zn1 1.0 0.000000 0.000000 0.24743(14) Uiso 0.014267 Zn
Zn2 1.0 0.13498(9) 0.36425(10) 0.000000 Uiso 0.010233 Zn
O1 1.0 0.0750(7) 0.1446(7) 0.500000 Uiso 0.010333 O
O2 1.0 0.1074(7) 0.1281(7) 0.000000 Uiso 0.010000 O
O3 1.0 0.3954(7) 0.1042(7) 0.500000 Uiso 0.015333 O
O4 1.0 0.2697(4) 0.3611(5) 0.2772(7) Uiso 0.014267 O
H 1.0 0.201(14) 0.096(12) 0.000000 Uiso 0.015000 H

loop_
_atom_site_aniso_label
_atom_site_aniso_U_11
_atom_site_aniso_U_22
_atom_site_aniso_U_33
_atom_site_aniso_U_12
_atom_site_aniso_U_13
_atom_site_aniso_U_23
As1 0.00810 0.00680 0.00830 0.00000 0.00000 0.00000
Zn1 0.02020 0.01480 0.00780 -0.00630 0.00000 0.00000
Zn2 0.01080 0.00920 0.01070 -0.00040 0.00000 0.00000
O1 0.01100 0.00700 0.01300 -0.00590 0.00000 0.00000
O2 0.01000 0.00700 0.01300 0.00090 0.00000 0.00000
O3 0.00900 0.00700 0.03000 -0.00130 0.00000 0.00000
O4 0.01560 0.01800 0.00920 -0.00510 -0.00380 0.00035
H 0.00000 0.00000 0.00000 0.00000 0.00000 0.00000

loop_
_cod_related_entry_id
_cod_related_entry_database
_cod_related_entry_code
_cod_related_entry_description
1 AMCSD 0020670 .
2 Wikidata Q111200 adamite
